data_4300088
loop_
_publ_author_name
'Rodolphe Cl\'erac'
'F. Albert Cotton'
'Lee M. Daniels'
'Kim R. Dunbar'
'Carlos A. Murillo'
'Isabel Pascual'

_publ_section_title
;
Linear Trichromium Complexes with Direct Cr to Cr Contacts. 1. Compounds
with Cr3(dipyridylamide)42+ Cores
;
_journal_name_full 'Inorganic Chemistry'
_journal_page_first 748
_journal_page_last 751
_journal_paper_doi 10.1021/ic990793u
_journal_volume 39
_journal_year 2000
_chemical_compound_source synthesis
_chemical_formula_sum 'C42 H36 Cl5 Cr3 F6 N12 P'
_chemical_formula_weight 1187.05
_space_group_IT_number 15
_symmetry_cell_setting monoclinic
_symmetry_space_group_name_Hall '-C 2yc'
_symmetry_space_group_name_H-M 'C 1 2/c 1'
_atom_sites_solution_hydrogens difmap
_atom_sites_solution_primary direct
_atom_sites_solution_secondary difmap
_audit_creation_method SHELXL
_cell_angle_alpha 90.00
_cell_angle_beta 109.80(1)
_cell_angle_gamma 90.00
_cell_formula_units_Z 4
_cell_length_a 19.126(3)
_cell_length_b 16.962(1)
_cell_length_c 15.515(1)
_cell_measurement_reflns_used 160
_cell_measurement_temperature 213(2)
_cell_measurement_theta_max 14.6
_cell_measurement_theta_min 9.1
_cell_volume 4735.7(9)
_computing_cell_refinement MADNES
_computing_data_collection MADNES
_computing_data_reduction PROCOR
_computing_molecular_graphics 'SHELXTL (Siemens, 1996)'
_computing_publication_material 'SHELXL-93 (Sheldrick, 1993)'
_computing_structure_refinement 'SHELXL-93 (Sheldrick, 1993)'
_computing_structure_solution 'SHELXS-86 (Sheldrick, 1990)'
_diffrn_ambient_temperature 213(2)
_diffrn_measurement_device 'Nonius FAST'
_diffrn_measurement_method 'Ellipsoid mask-fitting'
_diffrn_radiation_monochromator graphite
_diffrn_radiation_source 'fine-focus sealed tube'
_diffrn_radiation_type MoK\a
_diffrn_radiation_wavelength 0.71073
_diffrn_reflns_av_R_equivalents 0.0490
_diffrn_reflns_av_sigmaI/netI 0.0325
_diffrn_reflns_limit_h_max 20
_diffrn_reflns_limit_h_min -20
_diffrn_reflns_limit_k_max 18
_diffrn_reflns_limit_k_min -18
_diffrn_reflns_limit_l_max 14
_diffrn_reflns_limit_l_min -16
_diffrn_reflns_number 10455
_diffrn_reflns_theta_max 22.52
_diffrn_reflns_theta_min 2.40
_diffrn_standards_number 'None (Area detector)'
_exptl_absorpt_coefficient_mu 1.063
_exptl_absorpt_correction_type none
_exptl_crystal_colour green-black
_exptl_crystal_density_diffrn 1.665
_exptl_crystal_density_meas ?
_exptl_crystal_description regular
_exptl_crystal_F_000 2392
_exptl_crystal_size_max 0.50
_exptl_crystal_size_mid 0.40
_exptl_crystal_size_min 0.40
_refine_diff_density_max 0.801
_refine_diff_density_min -0.551
_refine_diff_density_rms 0.085
_refine_ls_extinction_method none
_refine_ls_goodness_of_fit_all 1.143
_refine_ls_goodness_of_fit_obs 1.163
_refine_ls_hydrogen_treatment refall
_refine_ls_matrix_type full
_refine_ls_number_parameters 406
_refine_ls_number_reflns 2967
_refine_ls_number_restraints 0
_refine_ls_restrained_S_all 1.146
_refine_ls_restrained_S_obs 1.163
_refine_ls_R_factor_all 0.0507
_refine_ls_R_factor_obs 0.0475
_refine_ls_shift/esd_max 0.004
_refine_ls_shift/esd_mean 0.000
_refine_ls_structure_factor_coef Fsqd
_refine_ls_weighting_details 'w=1/[\s^2^(Fo^2^)+(0.0510P)^2^+28.0000P] where P=(Fo^2^+2Fc^2^)/3'
_refine_ls_weighting_scheme calc
_refine_ls_wR_factor_all 0.1277
_refine_ls_wR_factor_obs 0.1242
_reflns_number_observed 2760
_reflns_number_total 2968
_reflns_observed_criterion >2sigma(I)
_cod_depositor_comments
;
The following automatic conversions were performed:

'_exptl_absorpt_correction_type' value 'None' changed to 'none'
according to the built-in table from CIF Core dictionary named
'cif_core.dic' version 2.4.1 from 2010-06-29.

'_exptl_crystal_density_meas' value 'not measured' was changed to '?'
- the value is perceived as not measured.

Automatic conversion script
Id: cif_fix_values 3008 2015-01-20 13:52:24Z robertas 

The following automatic conversions were performed:

'_refine_ls_weighting_scheme' value 'calc
w=1/[\s^2^(Fo^2^)+(0.0510P)^2^+28.0000P] where P=(Fo^2^+2Fc^2^)/3'
was changed to 'calc'. New tag '_refine_ls_weighting_details' was
created. The value of the new tag was set to
'w=1/[\s^2^(Fo^2^)+(0.0510P)^2^+28.0000P] where P=(Fo^2^+2Fc^2^)/3'.

Automatic conversion script
Id: cif_fix_values 3143 2015-03-26 13:38:13Z robertas 
;
_cod_original_cell_volume 4735.6(9)
_cod_database_code 4300088

loop_
_symmetry_equiv_pos_as_xyz
'x, y, z'
'x, -y, z+1/2'
'x+1/2, y+1/2, z'
'x+1/2, -y+1/2, z+1/2'
'-x, -y, -z'
'-x, y, -z-1/2'
'-x+1/2, -y+1/2, -z'
'-x+1/2, y+1/2, -z-1/2'

loop_
_atom_site_aniso_label
_atom_site_aniso_U_11
_atom_site_aniso_U_22
_atom_site_aniso_U_33
_atom_site_aniso_U_23
_atom_site_aniso_U_13
_atom_site_aniso_U_12
Cr1 0.0194(5) 0.0358(6) 0.0179(6) 0.000 0.0059(4) 0.000
Cr2 0.0177(5) 0.0291(6) 0.0148(5) 0.000 0.0048(4) 0.000
Cr3 0.0225(5) 0.0282(6) 0.0169(6) 0.000 0.0053(4) 0.000
Cl1 0.0496(10) 0.0268(9) 0.0344(10) 0.000 0.0100(8) 0.000
P1 0.0486(12) 0.0536(13) 0.0467(14) 0.000 0.0108(10) 0.000
F1 0.038(2) 0.046(2) 0.040(2) 0.000 0.018(2) 0.000
F2 0.197(10) 0.067(4) 0.092(6) -0.013(3) 0.101(7) 0.009(4)
F3 0.064(4) 0.062(3) 0.137(7) -0.002(3) -0.020(4) 0.004(2)
F4 0.105(5) 0.058(3) 0.087(4) 0.000 0.006(4) 0.000
N1 0.023(2) 0.023(2) 0.022(2) 0.000(2) 0.006(2) 0.0010(15)
N2 0.024(2) 0.026(2) 0.020(2) -0.0019(15) 0.011(2) -0.0009(15)
N3 0.025(2) 0.028(2) 0.020(2) -0.002(2) 0.008(2) -0.006(2)
N4 0.022(2) 0.020(2) 0.019(2) 0.0038(15) 0.0055(15) -0.0003(15)
N5 0.026(2) 0.023(2) 0.016(2) 0.0001(15) 0.004(2) 0.0007(15)
N6 0.024(2) 0.027(2) 0.021(2) -0.003(2) 0.006(2) 0.0007(15)
C1 0.033(3) 0.022(3) 0.026(3) -0.003(2) 0.009(2) -0.003(2)
C2 0.039(3) 0.032(3) 0.031(3) -0.010(2) 0.016(2) 0.001(2)
C3 0.036(3) 0.044(3) 0.028(3) -0.009(2) 0.021(3) -0.001(2)
C4 0.038(3) 0.032(3) 0.028(3) 0.001(2) 0.014(2) -0.003(2)
C5 0.020(2) 0.030(2) 0.017(2) 0.002(2) 0.006(2) 0.003(2)
C6 0.030(2) 0.027(2) 0.015(2) 0.001(2) 0.010(2) -0.003(2)
C7 0.025(2) 0.038(3) 0.030(3) -0.002(2) 0.010(2) 0.001(2)
C8 0.021(3) 0.060(4) 0.038(3) -0.004(3) 0.007(2) -0.008(2)
C9 0.033(3) 0.045(3) 0.038(3) -0.007(2) 0.008(2) -0.017(2)
C10 0.037(3) 0.035(3) 0.026(3) -0.007(2) 0.010(2) -0.010(2)
C11 0.033(3) 0.024(2) 0.026(3) 0.004(2) 0.015(2) 0.002(2)
C12 0.028(3) 0.031(3) 0.038(3) 0.006(2) 0.012(2) 0.009(2)
C13 0.018(3) 0.046(3) 0.035(3) 0.012(2) 0.002(2) 0.004(2)
C14 0.028(2) 0.031(3) 0.026(3) 0.002(2) 0.005(2) -0.005(2)
C15 0.024(2) 0.025(2) 0.018(2) 0.006(2) 0.007(2) -0.001(2)
C16 0.020(2) 0.026(2) 0.024(3) -0.001(2) 0.008(2) -0.003(2)
C17 0.040(3) 0.035(3) 0.019(3) 0.005(2) 0.009(2) 0.002(2)
C18 0.039(3) 0.052(3) 0.019(3) -0.003(2) 0.006(2) 0.009(2)
C19 0.038(3) 0.042(3) 0.029(3) -0.015(2) 0.008(2) 0.009(2)
C20 0.031(3) 0.028(3) 0.027(3) -0.004(2) 0.007(2) 0.008(2)
C21 0.047(3) 0.068(4) 0.045(4) 0.001(3) 0.015(3) -0.006(3)
Cl2 0.0780(11) 0.0513(9) 0.0512(9) 0.0041(7) 0.0178(8) 0.0078(7)
Cl3A 0.128(12) 0.160(22) 0.166(15) -0.004(12) 0.115(11) -0.009(12)
Cl3B 0.060(3) 0.111(7) 0.075(3) 0.004(5) 0.030(2) -0.020(5)
Cl3C 0.045(6) 0.102(18) 0.088(13) 0.029(14) 0.045(7) 0.006(11)

loop_
_atom_site_label
_atom_site_type_symbol
_atom_site_fract_x
_atom_site_fract_y
_atom_site_fract_z
_atom_site_U_iso_or_equiv
_atom_site_thermal_displace_type
_atom_site_occupancy
_atom_site_calc_flag
_atom_site_refinement_flags
_atom_site_disorder_group
Cr1 Cr 0.0000 0.09665(6) 0.2500 0.0245(3) Uani 1 d S .
Cr2 Cr 0.0000 0.21502(5) 0.2500 0.0207(3) Uani 1 d S .
Cr3 Cr 0.0000 0.36910(6) 0.2500 0.0229(3) Uani 1 d S .
Cl1 Cl 0.0000 0.51772(9) 0.2500 0.0380(4) Uani 1 d S .
P1 P 0.0000 -0.14646(13) 0.2500 0.0510(6) Uani 1 d S .
F1 F 0.0000 -0.0529(2) 0.2500 0.0401(9) Uani 1 d S .
F2 F 0.0252(6) -0.1508(3) 0.1653(5) 0.106(4) Uani 0.81(2) d P 1
F3 F 0.0833(3) -0.1491(3) 0.3151(6) 0.101(4) Uani 0.81(2) d P 1
F2' F 0.0709(17) -0.1427(17) 0.2290(28) 0.099(11) Uiso 0.19(2) d P 2
F3' F 0.0427(17) -0.1419(13) 0.3532(16) 0.075(9) Uiso 0.19(2) d P 2
F4 F 0.0000 -0.2426(3) 0.2500 0.090(2) Uani 1 d S .
N1 N 0.0582(2) 0.0952(2) 0.1590(2) 0.0230(8) Uani 1 d . .
N2 N 0.0853(2) 0.2246(2) 0.2018(2) 0.0223(8) Uani 1 d . .
N3 N 0.1088(2) 0.3560(2) 0.2437(2) 0.0241(8) Uani 1 d . .
N4 N 0.1025(2) 0.0955(2) 0.3533(2) 0.0208(8) Uani 1 d . .
N5 N 0.0726(2) 0.2216(2) 0.3801(2) 0.0227(8) Uani 1 d . .
N6 N 0.0478(2) 0.3537(2) 0.3968(2) 0.0241(8) Uani 1 d . .
C1 C 0.0636(3) 0.0312(3) 0.1102(3) 0.0274(11) Uani 1 d . .
H1 H 0.0407(22) -0.0099(26) 0.1175(26) 0.010(10) Uiso 1 d . .
C2 C 0.1027(3) 0.0293(3) 0.0517(3) 0.0330(12) Uani 1 d . .
H2 H 0.1075(28) -0.0132(32) 0.0231(36) 0.042(15) Uiso 1 d . .
C3 C 0.1374(3) 0.0981(3) 0.0397(4) 0.0336(12) Uani 1 d . .
H3 H 0.1605(25) 0.0983(25) 0.0047(32) 0.020(13) Uiso 1 d . .
C4 C 0.1335(3) 0.1644(3) 0.0879(3) 0.0320(11) Uani 1 d . .
H4 H 0.1541(24) 0.2100(27) 0.0782(30) 0.023(12) Uiso 1 d . .
C5 C 0.0947(2) 0.1623(2) 0.1500(3) 0.0224(10) Uani 1 d . .
C6 C 0.1357(2) 0.2854(2) 0.2260(3) 0.0232(10) Uani 1 d . .
C7 C 0.2121(2) 0.2775(3) 0.2395(3) 0.0307(11) Uani 1 d . .
H7 H 0.2318(25) 0.2257(27) 0.2354(30) 0.025(12) Uiso 1 d . .
C8 C 0.2581(3) 0.3415(3) 0.2620(4) 0.0406(13) Uani 1 d . .
H8 H 0.3050(31) 0.3365(28) 0.2741(34) 0.036(14) Uiso 1 d . .
C9 C 0.2295(3) 0.4137(3) 0.2746(4) 0.0395(13) Uani 1 d . .
H9 H 0.2583(31) 0.4584(33) 0.2898(37) 0.050(15) Uiso 1 d . .
C10 C 0.1559(3) 0.4180(3) 0.2662(3) 0.0330(11) Uani 1 d . .
H10 H 0.1337(32) 0.4653(35) 0.2767(40) 0.057(17) Uiso 1 d . .
C11 C 0.1525(2) 0.0366(3) 0.3641(3) 0.0265(10) Uani 1 d . .
H11 H 0.1365(26) -0.0048(30) 0.3244(33) 0.033(13) Uiso 1 d . .
C12 C 0.2224(3) 0.0389(3) 0.4274(3) 0.0320(11) Uani 1 d . .
H12 H 0.2507(24) -0.0003(27) 0.4337(28) 0.018(11) Uiso 1 d . .
C13 C 0.2418(3) 0.1034(3) 0.4850(4) 0.0346(12) Uani 1 d . .
H13 H 0.2838(29) 0.1027(26) 0.5224(34) 0.027(13) Uiso 1 d . .
C14 C 0.1930(2) 0.1639(3) 0.4765(3) 0.0295(11) Uani 1 d . .
H14 H 0.2075(26) 0.2092(28) 0.5141(33) 0.030(12) Uiso 1 d . .
C15 C 0.1223(2) 0.1611(2) 0.4070(3) 0.0222(10) Uani 1 d . .
C16 C 0.0717(2) 0.2830(2) 0.4372(3) 0.0234(10) Uani 1 d . .
C17 C 0.0904(3) 0.2750(3) 0.5335(3) 0.0314(11) Uani 1 d . .
H17 H 0.0982(21) 0.2299(25) 0.5570(28) 0.009(10) Uiso 1 d . .
C18 C 0.0910(3) 0.3394(3) 0.5862(4) 0.0376(12) Uani 1 d . .
H18 H 0.1024(28) 0.3318(29) 0.6486(40) 0.042(14) Uiso 1 d . .
C19 C 0.0728(3) 0.4121(3) 0.5453(3) 0.0373(13) Uani 1 d . .
H19 H 0.0712(28) 0.4555(32) 0.5738(37) 0.043(15) Uiso 1 d . .
C20 C 0.0496(2) 0.4165(3) 0.4516(3) 0.0297(11) Uani 1 d . .
H20 H 0.0357(23) 0.4644(27) 0.4184(30) 0.024(11) Uiso 1 d . .
C21 C -0.3997(3) 0.1652(4) 0.4078(4) 0.0535(15) Uani 1 d . .
Cl2 Cl -0.37324(9) 0.12406(9) 0.51894(11) 0.0612(5) Uani 1 d . .
Cl3A Cl -0.3265(15) 0.2124(14) 0.3896(19) 0.135(10) Uani 0.25 d P 1
Cl3B Cl -0.3250(6) 0.1410(5) 0.3632(8) 0.080(3) Uani 0.50 d P 2
Cl3C Cl -0.3235(10) 0.1788(11) 0.3718(15) 0.073(7) Uani 0.25 d P 3

loop_
_atom_type_symbol
_atom_type_description
_atom_type_scat_dispersion_real
_atom_type_scat_dispersion_imag
_atom_type_scat_source
C C 0.0033 0.0016 'International Tables Vol C Tables 4.2.6.8 and 6.1.1.4'
H H 0.0000 0.0000 'International Tables Vol C Tables 4.2.6.8 and 6.1.1.4'
N N 0.0061 0.0033 'International Tables Vol C Tables 4.2.6.8 and 6.1.1.4'
F F 0.0171 0.0103 'International Tables Vol C Tables 4.2.6.8 and 6.1.1.4'
P P 0.1023 0.0942 'International Tables Vol C Tables 4.2.6.8 and 6.1.1.4'
Cr Cr 0.3209 0.6236 'International Tables Vol C Tables 4.2.6.8 and 6.1.1.4'
Cl Cl 0.1484 0.1585 'International Tables Vol C Tables 4.2.6.8 and 6.1.1.4'

loop_
_geom_angle_atom_site_label_1
_geom_angle_atom_site_label_2
_geom_angle_atom_site_label_3
_geom_angle
_geom_angle_site_symmetry_1
_geom_angle_site_symmetry_3
_geom_angle_publ_flag
Cr2 Cr1 N4 90.56(9) . 6_556 ?
Cr2 Cr1 N4 90.55(9) . . ?
N4 Cr1 N4 178.9(2) 6_556 . ?
Cr2 Cr1 N1 90.68(10) . . ?
N4 Cr1 N1 93.39(13) 6_556 . ?
N4 Cr1 N1 86.60(13) . . ?
Cr2 Cr1 N1 90.68(10) . 6_556 ?
N4 Cr1 N1 86.60(13) 6_556 6_556 ?
N4 Cr1 N1 93.39(13) . 6_556 ?
N1 Cr1 N1 178.6(2) . 6_556 ?
Cr2 Cr1 F1 180.0 . . ?
N4 Cr1 F1 89.44(9) 6_556 . ?
N4 Cr1 F1 89.45(9) . . ?
N1 Cr1 F1 89.32(10) . . ?
N1 Cr1 F1 89.32(10) 6_556 . ?
Cr2 Cr1 Cr3 0.0 . . ?
N4 Cr1 Cr3 90.56(9) 6_556 . ?
N4 Cr1 Cr3 90.55(9) . . ?
N1 Cr1 Cr3 90.68(10) . . ?
N1 Cr1 Cr3 90.68(10) 6_556 . ?
F1 Cr1 Cr3 180.0 . . ?
Cr1 Cr2 N2 94.62(10) . 6_556 ?
Cr1 Cr2 N2 94.62(10) . . ?
N2 Cr2 N2 170.8(2) 6_556 . ?
Cr1 Cr2 N5 93.17(10) . 6_556 ?
N2 Cr2 N5 89.87(14) 6_556 6_556 ?
N2 Cr2 N5 89.62(14) . 6_556 ?
Cr1 Cr2 N5 93.18(10) . . ?
N2 Cr2 N5 89.62(14) 6_556 . ?
N2 Cr2 N5 89.87(14) . . ?
N5 Cr2 N5 173.6(2) 6_556 . ?
Cr1 Cr2 Cr3 180.0 . . ?
N2 Cr2 Cr3 85.38(10) 6_556 . ?
N2 Cr2 Cr3 85.38(10) . . ?
N5 Cr2 Cr3 86.83(10) 6_556 . ?
N5 Cr2 Cr3 86.82(10) . . ?
N3 Cr3 N3 168.0(2) 6_556 . ?
N3 Cr3 N6 90.59(13) 6_556 . ?
N3 Cr3 N6 87.97(13) . . ?
N3 Cr3 N6 87.97(13) 6_556 6_556 ?
N3 Cr3 N6 90.58(13) . 6_556 ?
N6 Cr3 N6 166.1(2) . 6_556 ?
N3 Cr3 Cl1 96.00(9) 6_556 . ?
N3 Cr3 Cl1 96.00(9) . . ?
N6 Cr3 Cl1 96.93(9) . . ?
N6 Cr3 Cl1 96.93(9) 6_556 . ?
N3 Cr3 Cr2 84.00(9) 6_556 . ?
N3 Cr3 Cr2 84.00(9) . . ?
N6 Cr3 Cr2 83.07(9) . . ?
N6 Cr3 Cr2 83.07(9) 6_556 . ?
Cl1 Cr3 Cr2 180.0 . . ?
N3 Cr3 Cr1 84.00(9) 6_556 . ?
N3 Cr3 Cr1 84.00(9) . . ?
N6 Cr3 Cr1 83.07(9) . . ?
N6 Cr3 Cr1 83.07(9) 6_556 . ?
Cl1 Cr3 Cr1 180.0 . . ?
Cr2 Cr3 Cr1 0.0 . . ?
F2' P1 F2' 175.1(22) 6_556 . ?
F2' P1 F3' 91.3(16) 6_556 6_556 ?
F2' P1 F3' 88.4(16) . 6_556 ?
F2' P1 F3' 88.4(16) 6_556 . ?
F2' P1 F3' 91.3(16) . . ?
F3' P1 F3' 174.2(17) 6_556 . ?
F2 P1 F2 174.5(4) 6_556 . ?
F2 P1 F3 89.6(4) 6_556 . ?
F2 P1 F3 90.3(4) . . ?
F2 P1 F3 90.3(4) 6_556 6_556 ?
F2 P1 F3 89.6(4) . 6_556 ?
F3 P1 F3 176.7(4) . 6_556 ?
F2' P1 F1 87.5(11) 6_556 . ?
F2' P1 F1 87.5(11) . . ?
F3' P1 F1 87.1(9) 6_556 . ?
F3' P1 F1 87.1(9) . . ?
F2 P1 F1 92.7(2) 6_556 . ?
F2 P1 F1 92.7(2) . . ?
F3 P1 F1 91.6(2) . . ?
F3 P1 F1 91.6(2) 6_556 . ?
F2' P1 F4 92.5(11) 6_556 . ?
F2' P1 F4 92.5(11) . . ?
F3' P1 F4 92.9(9) 6_556 . ?
F3' P1 F4 92.9(9) . . ?
F2 P1 F4 87.3(2) 6_556 . ?
F2 P1 F4 87.3(2) . . ?
F3 P1 F4 88.4(2) . . ?
F3 P1 F4 88.4(2) 6_556 . ?
F1 P1 F4 180.0 . . ?
P1 F1 Cr1 180.0 . . ?
C1 N1 C5 118.4(4) . . ?
C1 N1 Cr1 123.6(3) . . ?
C5 N1 Cr1 118.0(3) . . ?
C6 N2 C5 121.2(4) . . ?
C6 N2 Cr2 122.7(3) . . ?
C5 N2 Cr2 115.8(3) . . ?
C10 N3 C6 118.0(4) . . ?
C10 N3 Cr3 118.9(3) . . ?
C6 N3 Cr3 122.8(3) . . ?
C11 N4 C15 119.2(4) . . ?
C11 N4 Cr1 123.2(3) . . ?
C15 N4 Cr1 117.3(3) . . ?
C15 N5 C16 122.3(3) . . ?
C15 N5 Cr2 115.7(3) . . ?
C16 N5 Cr2 122.0(3) . . ?
C20 N6 C16 118.1(4) . . ?
C20 N6 Cr3 118.5(3) . . ?
C16 N6 Cr3 123.2(3) . . ?
N1 C1 C2 124.0(5) . . ?
C1 C2 C3 117.8(5) . . ?
C4 C3 C2 120.3(5) . . ?
C3 C4 C5 119.6(5) . . ?
N1 C5 N2 114.1(4) . . ?
N1 C5 C4 119.9(4) . . ?
N2 C5 C4 125.8(4) . . ?
N3 C6 N2 115.7(4) . . ?
N3 C6 C7 119.7(4) . . ?
N2 C6 C7 124.5(4) . . ?
C8 C7 C6 120.5(5) . . ?
C7 C8 C9 119.2(5) . . ?
C10 C9 C8 118.5(5) . . ?
N3 C10 C9 123.8(5) . . ?
N4 C11 C12 123.2(4) . . ?
C11 C12 C13 118.1(5) . . ?
C14 C13 C12 120.6(5) . . ?
C13 C14 C15 119.6(5) . . ?
N5 C15 N4 113.9(3) . . ?
N5 C15 C14 126.5(4) . . ?
N4 C15 C14 119.2(4) . . ?
N6 C16 N5 116.6(4) . . ?
N6 C16 C17 119.7(4) . . ?
N5 C16 C17 123.6(4) . . ?
C18 C17 C16 120.2(5) . . ?
C17 C18 C19 119.4(5) . . ?
C20 C19 C18 118.6(5) . . ?
N6 C20 C19 123.5(4) . . ?
Cl3A C21 Cl2 111.3(10) . . ?
Cl3C C21 Cl2 111.7(7) . . ?
Cl2 C21 Cl3B 106.1(5) . . ?

loop_
_geom_bond_atom_site_label_1
_geom_bond_atom_site_label_2
_geom_bond_distance
_geom_bond_site_symmetry_2
_geom_bond_publ_flag
Cr1 Cr2 2.0077(14) . ?
Cr1 N4 2.069(3) 6_556 ?
Cr1 N4 2.069(3) . ?
Cr1 N1 2.074(4) . ?
Cr1 N1 2.074(4) 6_556 ?
Cr1 F1 2.536(4) . ?
Cr1 Cr3 4.6213(14) . ?
Cr2 N2 2.019(3) 6_556 ?
Cr2 N2 2.019(3) . ?
Cr2 N5 2.029(3) 6_556 ?
Cr2 N5 2.029(3) . ?
Cr2 Cr3 2.6136(13) . ?
Cr3 N3 2.127(4) 6_556 ?
Cr3 N3 2.128(4) . ?
Cr3 N6 2.163(4) . ?
Cr3 N6 2.163(4) 6_556 ?
Cr3 Cl1 2.521(2) . ?
P1 F2' 1.50(3) 6_556 ?
P1 F2' 1.50(3) . ?
P1 F3' 1.53(2) 6_556 ?
P1 F3' 1.53(2) . ?
P1 F2 1.548(5) 6_556 ?
P1 F2 1.548(5) . ?
P1 F3 1.571(5) . ?
P1 F3 1.571(5) 6_556 ?
P1 F1 1.588(5) . ?
P1 F4 1.630(6) . ?
N1 C1 1.348(6) . ?
N1 C5 1.365(6) . ?
N2 C6 1.374(5) . ?
N2 C5 1.376(5) . ?
N3 C10 1.351(6) . ?
N3 C6 1.368(6) . ?
N4 C11 1.354(6) . ?
N4 C15 1.366(5) . ?
N5 C15 1.365(5) . ?
N5 C16 1.371(5) . ?
N6 C20 1.356(6) . ?
N6 C16 1.358(5) . ?
C1 C2 1.359(7) . ?
C2 C3 1.386(7) . ?
C3 C4 1.365(7) . ?
C4 C5 1.404(7) . ?
C6 C7 1.409(6) . ?
C7 C8 1.366(7) . ?
C8 C9 1.381(8) . ?
C9 C10 1.370(7) . ?
C11 C12 1.364(7) . ?
C12 C13 1.382(7) . ?
C13 C14 1.364(7) . ?
C14 C15 1.416(6) . ?
C16 C17 1.420(7) . ?
C17 C18 1.363(7) . ?
C18 C19 1.377(8) . ?
C19 C20 1.370(7) . ?
C21 Cl3A 1.72(3) . ?
C21 Cl3C 1.74(2) . ?
C21 Cl2 1.768(6) . ?
C21 Cl3B 1.832(14) . ?
